data_4106255
loop_
_publ_author_name
'Yann Sarazin'
'Bo Liu'
'Thierry Roisnel'
'Laurent Maron'
'Jean-Fran\,cois Carpentier'

_publ_section_title
;
 Discrete, Solvent-Free Alkaline-Earth Metal Cations: Metal...Fluorine
 Interactions and ROP Catalytic Activity
;
_journal_name_full 'Journal of the American Chemical Society'
_journal_page_first 9069
_journal_page_last 9087
_journal_paper_doi 10.1021/ja2024977
_journal_volume 133
_journal_year 2011
_chemical_compound_source 'synthesis as described'
_chemical_formula_moiety 'C36 H2 B2 F30 N, C14 H22 F6 N O5 Zn'
_chemical_formula_sum 'C50 H24 B2 F36 N2 O5 Zn'
_chemical_formula_weight 1503.7
_chemical_name_systematic
;
 ?
;
_space_group_IT_number 14
_symmetry_cell_setting monoclinic
_symmetry_Int_Tables_number 14
_symmetry_space_group_name_Hall '-P 2ybc'
_symmetry_space_group_name_H-M 'P 1 21/c 1'
_atom_sites_solution_hydrogens geom
_atom_sites_solution_primary direct
_atom_sites_solution_secondary difmap
_audit_conform_dict_location ftp://ftp.iucr.org/pub/cif_core.dic
_audit_conform_dict_name cif_core.dic
_audit_conform_dict_version 2.3
_audit_creation_date 2010-09-02T09:56:19-00:00
_audit_creation_method 'WinGX routine CIF_UPDATE'
_cell_angle_alpha 90
_cell_angle_beta 105.854(2)
_cell_angle_gamma 90
_cell_formula_units_Z 4
_cell_length_a 10.0271(3)
_cell_length_b 31.6987(11)
_cell_length_c 17.3268(6)
_cell_measurement_reflns_used 9251
_cell_measurement_temperature 150(2)
_cell_measurement_theta_max 26.59
_cell_measurement_theta_min 2.28
_cell_measurement_wavelength 0.71073
_cell_volume 5297.8(3)
_computing_cell_refinement 'Bruker SMART (Bruker, 2002)'
_computing_data_collection 'Bruker SAINT (Bruker, 2002)'
_computing_data_reduction 'Bruker SAINT (Bruker, 2002)'
_computing_molecular_graphics 'Ortep-3 for Windows (Farrugia, 1997)'
_computing_publication_material
;
           WinGX publication routines (Farrugia, 1999),
           CRYSCAL (T. Roisnel, local program)
;
_computing_structure_refinement 'SHELXL-97 (Sheldrick, 1997)'
_computing_structure_solution 'SIR97 (Altomare et al., 1999))'
_diffrn_ambient_temperature 150(2)
_diffrn_detector 'CCD plate'
_diffrn_measured_fraction_theta_full 0.983
_diffrn_measured_fraction_theta_max 0.983
_diffrn_measurement_device_type 'APEXII, Bruker-AXS'
_diffrn_measurement_method 'CCD rotation images, thin slices'
_diffrn_radiation_monochromator graphite
_diffrn_radiation_probe x-ray
_diffrn_radiation_type MoK\a
_diffrn_radiation_wavelength 0.71073
_diffrn_reflns_av_R_equivalents 0.0524
_diffrn_reflns_av_unetI/netI 0.0688
_diffrn_reflns_limit_h_max 12
_diffrn_reflns_limit_h_min -11
_diffrn_reflns_limit_k_max 39
_diffrn_reflns_limit_k_min -41
_diffrn_reflns_limit_l_max 22
_diffrn_reflns_limit_l_min -19
_diffrn_reflns_number 38598
_diffrn_reflns_theta_full 27.42
_diffrn_reflns_theta_max 27.42
_diffrn_reflns_theta_min 3
_exptl_absorpt_coefficient_mu 0.643
_exptl_absorpt_correction_T_max 0.981
_exptl_absorpt_correction_T_min 0.709
_exptl_absorpt_correction_type multi-scan
_exptl_absorpt_process_details
;
  [Sheldrick, G.M. (2002). SADABS Bruker AXS Inc., Madison, Wisconsin, USA]
;
_exptl_crystal_colour colourless
_exptl_crystal_density_diffrn 1.885
_exptl_crystal_description blade
_exptl_crystal_F_000 2968
_exptl_crystal_size_max 0.42
_exptl_crystal_size_mid 0.11
_exptl_crystal_size_min 0.03
_refine_diff_density_max 0.452
_refine_diff_density_min -0.599
_refine_diff_density_rms 0.077
_refine_ls_extinction_method none
_refine_ls_goodness_of_fit_ref 1.017
_refine_ls_hydrogen_treatment constr
_refine_ls_matrix_type full
_refine_ls_number_parameters 865
_refine_ls_number_reflns 11857
_refine_ls_number_restraints 0
_refine_ls_restrained_S_all 1.017
_refine_ls_R_factor_all 0.0834
_refine_ls_R_factor_gt 0.0395
_refine_ls_shift/su_max 0.002
_refine_ls_shift/su_mean 0
_refine_ls_structure_factor_coef Fsqd
_refine_ls_weighting_details 'calc w=1/[\s^2^(Fo^2^)+(0.0309P)^2^+3.0685P] where P=(Fo^2^+2Fc^2^)/3'
_refine_ls_weighting_scheme calc
_refine_ls_wR_factor_gt 0.0776
_refine_ls_wR_factor_ref 0.0927
_reflns_number_gt 7812
_reflns_number_total 11857
_reflns_threshold_expression >2sigma(I)
_cod_data_source_file ja2024977_si_001_5.cif
_cod_data_source_block 13
_cod_original_sg_symbol_H-M 'P 21/c'
_cod_database_code 4106255

loop_
_symmetry_equiv_pos_as_xyz
'x, y, z'
'-x, y+1/2, -z+1/2'
'-x, -y, -z'
'x, -y-1/2, z-1/2'

loop_
_atom_site_label
_atom_site_type_symbol
_atom_site_fract_x
_atom_site_fract_y
_atom_site_fract_z
_atom_site_U_iso_or_equiv
_atom_site_adp_type
_atom_site_occupancy
_atom_site_symmetry_multiplicity
_atom_site_calc_flag
_atom_site_refinement_flags
Zn1 Zn 0.06965(3) 0.046372(9) 0.677196(17) 0.01571(8) Uani 1 1 d .
O1 O 0.15489(19) -0.01812(6) 0.67359(11) 0.0222(4) Uani 1 1 d .
C2 C 0.1547(3) -0.02830(8) 0.59252(16) 0.0264(7) Uani 1 1 d .
H2A H 0.0585 -0.0335 0.5599 0.032 Uiso 1 1 calc R
H2B H 0.2092 -0.0543 0.5923 0.032 Uiso 1 1 calc R
C3 C 0.2168(3) 0.00753(8) 0.55648(16) 0.0239(6) Uani 1 1 d .
H3A H 0.3175 0.01 0.5825 0.029 Uiso 1 1 calc R
H3B H 0.2022 0.0032 0.4982 0.029 Uiso 1 1 calc R
O4 O 0.14436(18) 0.04466(5) 0.57134(10) 0.0193(4) Uani 1 1 d .
C5 C 0.1959(3) 0.08400(8) 0.54895(16) 0.0212(6) Uani 1 1 d .
H5A H 0.1919 0.084 0.4912 0.025 Uiso 1 1 calc R
H5B H 0.2931 0.0887 0.5806 0.025 Uiso 1 1 calc R
C6 C 0.1030(3) 0.11741(8) 0.56675(15) 0.0222(6) Uani 1 1 d .
H6A H 0.1388 0.1458 0.5595 0.027 Uiso 1 1 calc R
H6B H 0.0082 0.1146 0.5304 0.027 Uiso 1 1 calc R
O7 O 0.10135(18) 0.11138(5) 0.64934(10) 0.0179(4) Uani 1 1 d .
C8 C 0.0018(3) 0.13791(8) 0.67291(15) 0.0201(6) Uani 1 1 d .
H8A H -0.0923 0.1334 0.6368 0.024 Uiso 1 1 calc R
H8B H 0.0266 0.168 0.6707 0.024 Uiso 1 1 calc R
C9 C 0.0071(3) 0.12529(8) 0.75787(15) 0.0197(6) Uani 1 1 d .
H9A H 0.0999 0.1318 0.7938 0.024 Uiso 1 1 calc R
H9B H -0.0623 0.1418 0.7763 0.024 Uiso 1 1 calc R
N10 N -0.0218(2) 0.07936(6) 0.76288(12) 0.0161(5) Uani 1 1 d .
C11 C 0.0468(3) 0.06291(9) 0.84470(15) 0.0215(6) Uani 1 1 d .
H11A H 0.0096 0.0346 0.8513 0.026 Uiso 1 1 calc R
H11B H 0.0266 0.0819 0.8855 0.026 Uiso 1 1 calc R
C12 C 0.2019(3) 0.06013(9) 0.85722(16) 0.0268(7) Uani 1 1 d .
H12A H 0.242 0.0889 0.8612 0.032 Uiso 1 1 calc R
H12B H 0.2451 0.045 0.9079 0.032 Uiso 1 1 calc R
O13 O 0.23043(19) 0.03787(5) 0.79054(10) 0.0225(4) Uani 1 1 d .
C14 C 0.2726(3) -0.00550(8) 0.80826(16) 0.0265(7) Uani 1 1 d .
H14A H 0.202 -0.0211 0.8271 0.032 Uiso 1 1 calc R
H14B H 0.362 -0.0069 0.8503 0.032 Uiso 1 1 calc R
C15 C 0.2869(3) -0.02385(9) 0.73127(16) 0.0259(7) Uani 1 1 d .
H15A H 0.3607 -0.0091 0.7138 0.031 Uiso 1 1 calc R
H15B H 0.3106 -0.0542 0.738 0.031 Uiso 1 1 calc R
O21 O -0.12041(18) 0.03499(6) 0.62184(10) 0.0218(4) Uani 1 1 d .
C22 C -0.2147(3) 0.03850(8) 0.66558(15) 0.0191(6) Uani 1 1 d .
C23 C -0.1727(3) 0.07092(8) 0.73740(15) 0.0197(6) Uani 1 1 d .
H23A H -0.2228 0.0978 0.7209 0.024 Uiso 1 1 calc R
H23B H -0.2018 0.0596 0.7835 0.024 Uiso 1 1 calc R
C24 C -0.3520(3) 0.05490(9) 0.60977(17) 0.0277(7) Uani 1 1 d .
F25 F -0.33010(19) 0.09093(6) 0.57447(10) 0.0408(5) Uani 1 1 d .
F26 F -0.44752(17) 0.06360(7) 0.64910(11) 0.0461(5) Uani 1 1 d .
F27 F -0.41109(17) 0.02809(6) 0.55050(10) 0.0395(5) Uani 1 1 d .
C28 C -0.2384(3) -0.00513(9) 0.69785(18) 0.0335(8) Uani 1 1 d .
F29 F -0.3414(2) -0.00557(7) 0.73338(12) 0.0561(6) Uani 1 1 d .
F30 F -0.2665(2) -0.03495(5) 0.64089(11) 0.0509(6) Uani 1 1 d .
F31 F -0.1224(2) -0.01769(5) 0.75334(11) 0.0493(5) Uani 1 1 d .
B101 B 0.7262(3) 0.22740(9) -0.03706(16) 0.0133(6) Uani 1 1 d .
N101 N 0.6788(2) 0.20679(6) 0.03871(11) 0.0133(4) Uani 1 1 d .
H10A H 0.6857 0.229 0.0737 0.016 Uiso 1 1 calc R
H10B H 0.5852 0.2022 0.0179 0.016 Uiso 1 1 calc R
C111 C 0.6415(3) 0.20592(7) -0.12398(14) 0.0138(5) Uani 1 1 d .
C112 C 0.5001(3) 0.19747(8) -0.14208(14) 0.0154(5) Uani 1 1 d .
F112 F 0.42883(15) 0.20694(5) -0.08796(8) 0.0205(3) Uani 1 1 d .
C113 C 0.4216(3) 0.17998(8) -0.21298(16) 0.0187(6) Uani 1 1 d .
F113 F 0.28609(16) 0.17194(5) -0.22393(9) 0.0298(4) Uani 1 1 d .
C114 C 0.4831(3) 0.17157(8) -0.27375(15) 0.0193(6) Uani 1 1 d .
F114 F 0.40943(17) 0.15449(5) -0.34307(9) 0.0297(4) Uani 1 1 d .
C115 C 0.6201(3) 0.18188(8) -0.26193(14) 0.0168(6) Uani 1 1 d .
F115 F 0.68154(16) 0.17550(5) -0.32156(8) 0.0243(4) Uani 1 1 d .
C116 C 0.6950(3) 0.19923(7) -0.18969(14) 0.0142(5) Uani 1 1 d .
F116 F 0.82699(15) 0.20994(4) -0.18697(8) 0.0188(3) Uani 1 1 d .
C121 C 0.8957(3) 0.22276(7) -0.01696(14) 0.0134(5) Uani 1 1 d .
C122 C 0.9617(3) 0.18631(8) -0.03396(14) 0.0144(5) Uani 1 1 d .
F122 F 0.88617(15) 0.15353(4) -0.07455(8) 0.0178(3) Uani 1 1 d .
C123 C 1.1030(3) 0.18039(8) -0.01422(15) 0.0177(6) Uani 1 1 d .
F123 F 1.15759(16) 0.14406(5) -0.03335(9) 0.0272(4) Uani 1 1 d .
C124 C 1.1902(3) 0.21197(8) 0.02456(15) 0.0182(6) Uani 1 1 d .
F124 F 1.32824(15) 0.20673(5) 0.04461(9) 0.0280(4) Uani 1 1 d .
C125 C 1.1327(3) 0.24886(8) 0.04251(15) 0.0185(6) Uani 1 1 d .
F125 F 1.21629(16) 0.28014(5) 0.08074(9) 0.0288(4) Uani 1 1 d .
C126 C 0.9906(3) 0.25367(8) 0.02070(14) 0.0161(6) Uani 1 1 d .
F126 F 0.94468(15) 0.29186(4) 0.03833(8) 0.0207(3) Uani 1 1 d .
C131 C 0.6697(3) 0.27755(8) -0.04708(14) 0.0139(5) Uani 1 1 d .
C132 C 0.7179(3) 0.30470(8) -0.09680(14) 0.0156(5) Uani 1 1 d .
F132 F 0.81543(16) 0.29110(4) -0.13190(9) 0.0229(4) Uani 1 1 d .
C133 C 0.6730(3) 0.34583(8) -0.11390(15) 0.0189(6) Uani 1 1 d .
F133 F 0.72855(17) 0.37053(5) -0.16108(9) 0.0284(4) Uani 1 1 d .
C134 C 0.5706(3) 0.36182(8) -0.08321(15) 0.0196(6) Uani 1 1 d .
F134 F 0.52431(17) 0.40155(5) -0.10103(9) 0.0298(4) Uani 1 1 d .
C135 C 0.5157(3) 0.33641(8) -0.03526(14) 0.0170(6) Uani 1 1 d .
F135 F 0.41532(16) 0.35131(5) -0.00471(9) 0.0264(4) Uani 1 1 d .
C136 C 0.5668(3) 0.29563(8) -0.01790(14) 0.0157(5) Uani 1 1 d .
F136 F 0.50657(15) 0.27367(4) 0.03110(9) 0.0212(3) Uani 1 1 d .
B201 B 0.7306(3) 0.16608(9) 0.09791(16) 0.0147(6) Uani 1 1 d .
C211 C 0.6036(3) 0.15703(8) 0.14080(14) 0.0148(5) Uani 1 1 d .
C212 C 0.5575(3) 0.18944(8) 0.18196(14) 0.0165(6) Uani 1 1 d .
F212 F 0.61698(16) 0.22834(4) 0.18507(9) 0.0227(3) Uani 1 1 d .
C213 C 0.4539(3) 0.18572(9) 0.22013(15) 0.0226(6) Uani 1 1 d .
F213 F 0.41489(18) 0.21926(5) 0.25691(10) 0.0343(4) Uani 1 1 d .
C214 C 0.3886(3) 0.14765(9) 0.21960(17) 0.0266(7) Uani 1 1 d .
F214 F 0.28824(19) 0.14288(6) 0.25675(12) 0.0455(5) Uani 1 1 d .
C215 C 0.4301(3) 0.11392(9) 0.18115(17) 0.0267(7) Uani 1 1 d .
F215 F 0.3692(2) 0.07599(5) 0.18088(12) 0.0453(5) Uani 1 1 d .
C216 C 0.5349(3) 0.11895(8) 0.14445(15) 0.0186(6) Uani 1 1 d .
F216 F 0.56979(17) 0.08305(4) 0.11155(9) 0.0260(4) Uani 1 1 d .
C221 C 0.7550(3) 0.12550(8) 0.04440(14) 0.0152(5) Uani 1 1 d .
C222 C 0.6445(3) 0.10980(8) -0.01563(15) 0.0185(6) Uani 1 1 d .
F222 F 0.51905(15) 0.12887(5) -0.03039(9) 0.0226(4) Uani 1 1 d .
C223 C 0.6498(3) 0.07407(8) -0.06047(16) 0.0241(6) Uani 1 1 d .
F223 F 0.53603(18) 0.06050(5) -0.11686(10) 0.0373(4) Uani 1 1 d .
C224 C 0.7716(3) 0.05135(8) -0.04551(17) 0.0271(7) Uani 1 1 d .
F224 F 0.77865(19) 0.01596(5) -0.08755(10) 0.0411(5) Uani 1 1 d .
C225 C 0.8855(3) 0.06567(8) 0.01207(16) 0.0241(6) Uani 1 1 d .
F225 F 1.00726(18) 0.04493(5) 0.02564(10) 0.0360(4) Uani 1 1 d .
C226 C 0.8760(3) 0.10237(8) 0.05382(15) 0.0198(6) Uani 1 1 d .
F226 F 0.99786(15) 0.11531(5) 0.10448(9) 0.0252(4) Uani 1 1 d .
C231 C 0.8649(3) 0.17727(8) 0.17539(14) 0.0160(5) Uani 1 1 d .
C232 C 0.9261(3) 0.21636(8) 0.19882(15) 0.0185(6) Uani 1 1 d .
F232 F 0.87985(16) 0.25127(5) 0.15359(8) 0.0241(4) Uani 1 1 d .
C233 C 1.0307(3) 0.22342(9) 0.26803(16) 0.0226(6) Uani 1 1 d .
F233 F 1.08509(17) 0.26244(5) 0.28524(10) 0.0350(4) Uani 1 1 d .
C234 C 1.0780(3) 0.19058(10) 0.32047(16) 0.0268(7) Uani 1 1 d .
F234 F 1.17794(18) 0.19699(6) 0.38906(10) 0.0449(5) Uani 1 1 d .
C235 C 1.0187(3) 0.15152(9) 0.30242(16) 0.0254(7) Uani 1 1 d .
F235 F 1.06082(19) 0.11912(6) 0.35422(9) 0.0407(5) Uani 1 1 d .
C236 C 0.9168(3) 0.14565(8) 0.23219(15) 0.0191(6) Uani 1 1 d .
F236 F 0.86105(16) 0.10615(5) 0.21881(9) 0.0242(4) Uani 1 1 d .

loop_
_atom_site_aniso_label
_atom_site_aniso_U_11
_atom_site_aniso_U_22
_atom_site_aniso_U_33
_atom_site_aniso_U_23
_atom_site_aniso_U_13
_atom_site_aniso_U_12
Zn1 0.01691(17) 0.01123(14) 0.01875(15) -0.00177(12) 0.00445(12) 0.00007(12)
O1 0.0234(11) 0.0167(10) 0.0251(10) -0.0015(8) 0.0042(8) 0.0010(8)
C2 0.0316(18) 0.0151(14) 0.0285(15) -0.0085(12) 0.0014(13) 0.0067(12)
C3 0.0276(17) 0.0226(15) 0.0227(14) -0.0088(12) 0.0090(12) 0.0076(12)
O4 0.0233(11) 0.0134(9) 0.0245(10) -0.0012(8) 0.0123(8) 0.0010(7)
C5 0.0248(17) 0.0217(15) 0.0195(13) 0.0026(11) 0.0101(12) -0.0034(11)
C6 0.0315(17) 0.0181(14) 0.0186(13) 0.0028(11) 0.0097(12) -0.0017(12)
O7 0.0226(11) 0.0146(9) 0.0182(9) -0.0005(7) 0.0084(8) 0.0016(7)
C8 0.0238(16) 0.0116(13) 0.0263(14) -0.0023(11) 0.0096(12) 0.0027(11)
C9 0.0245(16) 0.0120(13) 0.0235(14) -0.0046(11) 0.0078(12) -0.0012(11)
N10 0.0170(13) 0.0125(11) 0.0184(11) -0.0006(8) 0.0041(9) 0.0003(8)
C11 0.0273(17) 0.0205(14) 0.0155(13) -0.0014(11) 0.0038(11) -0.0024(12)
C12 0.0313(18) 0.0216(15) 0.0226(15) -0.0048(12) -0.0009(12) 0.0035(12)
O13 0.0259(11) 0.0151(10) 0.0234(10) 0.0008(7) 0.0016(8) 0.0065(8)
C14 0.0321(18) 0.0153(14) 0.0281(15) 0.0051(12) 0.0015(13) 0.0065(12)
C15 0.0249(17) 0.0169(14) 0.0314(16) 0.0034(12) -0.0001(13) 0.0073(12)
O21 0.0172(10) 0.0261(11) 0.0228(10) -0.0075(8) 0.0066(8) -0.0003(8)
C22 0.0173(15) 0.0170(14) 0.0224(14) -0.0013(11) 0.0046(11) -0.0032(10)
C23 0.0202(16) 0.0194(14) 0.0217(14) -0.0046(11) 0.0096(11) -0.0019(11)
C24 0.0216(17) 0.0313(17) 0.0296(16) -0.0109(13) 0.0061(13) -0.0014(12)
F25 0.0451(12) 0.0315(10) 0.0363(10) 0.0077(8) -0.0048(8) 0.0058(8)
F26 0.0195(10) 0.0665(14) 0.0522(12) -0.0210(10) 0.0094(9) 0.0049(9)
F27 0.0242(10) 0.0465(11) 0.0406(10) -0.0202(9) -0.0032(8) -0.0030(8)
C28 0.043(2) 0.0235(16) 0.0327(17) -0.0013(13) 0.0086(15) -0.0113(14)
F29 0.0653(15) 0.0533(13) 0.0593(13) 0.0055(10) 0.0333(11) -0.0289(11)
F30 0.0760(15) 0.0186(10) 0.0513(12) -0.0095(8) 0.0056(10) -0.0157(9)
F31 0.0687(14) 0.0224(10) 0.0460(11) 0.0086(8) -0.0025(10) 0.0018(9)
B101 0.0153(16) 0.0104(13) 0.0150(13) -0.0008(11) 0.0053(11) -0.0015(11)
N101 0.0153(12) 0.0101(10) 0.0145(10) -0.0015(8) 0.0042(9) 0.0005(8)
C111 0.0184(15) 0.0079(12) 0.0149(12) 0.0009(9) 0.0043(10) -0.0003(10)
C112 0.0185(15) 0.0124(12) 0.0168(13) -0.0021(10) 0.0073(11) 0.0019(10)
F112 0.0173(8) 0.0259(9) 0.0205(8) -0.0039(6) 0.0086(6) -0.0003(6)
C113 0.0130(15) 0.0157(13) 0.0248(14) -0.0014(11) 0.0009(11) -0.0027(10)
F113 0.0174(9) 0.0377(10) 0.0325(9) -0.0085(7) 0.0037(7) -0.0088(7)
C114 0.0255(16) 0.0138(13) 0.0150(13) -0.0035(10) -0.0003(11) -0.0015(11)
F114 0.0322(10) 0.0322(10) 0.0202(8) -0.0123(7) -0.0006(7) -0.0032(7)
C115 0.0247(16) 0.0141(13) 0.0135(12) 0.0007(10) 0.0084(11) 0.0020(11)
F115 0.0303(10) 0.0275(9) 0.0162(8) -0.0043(6) 0.0085(7) 0.0042(7)
C116 0.0144(14) 0.0102(12) 0.0186(13) 0.0016(10) 0.0056(10) 0.0002(10)
F116 0.0181(9) 0.0210(8) 0.0200(7) -0.0009(6) 0.0095(6) -0.0019(6)
C121 0.0178(14) 0.0124(12) 0.0111(11) 0.0014(9) 0.0058(10) -0.0004(10)
C122 0.0181(15) 0.0121(12) 0.0134(12) -0.0022(10) 0.0048(10) -0.0024(10)
F122 0.0211(8) 0.0112(7) 0.0212(7) -0.0040(6) 0.0058(6) -0.0011(6)
C123 0.0228(16) 0.0144(13) 0.0187(13) 0.0015(10) 0.0102(11) 0.0060(11)
F123 0.0240(9) 0.0250(9) 0.0332(9) -0.0055(7) 0.0089(7) 0.0104(7)
C124 0.0127(15) 0.0237(14) 0.0183(13) 0.0039(11) 0.0044(11) 0.0018(11)
F124 0.0140(9) 0.0372(10) 0.0310(9) 0.0023(7) 0.0032(7) 0.0016(7)
C125 0.0180(15) 0.0177(14) 0.0182(13) 0.0006(10) 0.0020(11) -0.0066(11)
F125 0.0212(9) 0.0242(9) 0.0365(9) -0.0061(7) 0.0001(7) -0.0094(7)
C126 0.0221(16) 0.0134(13) 0.0149(12) -0.0027(10) 0.0085(11) -0.0010(10)
F126 0.0236(9) 0.0116(7) 0.0270(8) -0.0072(6) 0.0071(7) -0.0022(6)
C131 0.0129(14) 0.0135(12) 0.0141(12) -0.0007(10) 0.0018(10) -0.0011(10)
C132 0.0191(15) 0.0142(13) 0.0162(13) -0.0020(10) 0.0094(11) 0.0005(10)
F132 0.0308(9) 0.0160(8) 0.0291(8) 0.0034(6) 0.0206(7) 0.0021(6)
C133 0.0277(16) 0.0122(13) 0.0180(13) 0.0017(10) 0.0083(11) -0.0026(11)
F133 0.0452(11) 0.0147(8) 0.0315(9) 0.0066(7) 0.0212(8) -0.0014(7)
C134 0.0305(17) 0.0102(13) 0.0173(13) 0.0014(10) 0.0053(12) 0.0037(11)
F134 0.0489(11) 0.0115(8) 0.0306(9) 0.0055(7) 0.0132(8) 0.0120(7)
C135 0.0148(14) 0.0198(14) 0.0170(13) -0.0055(10) 0.0052(11) 0.0038(10)
F135 0.0305(10) 0.0209(8) 0.0324(9) 0.0006(7) 0.0167(7) 0.0108(7)
C136 0.0186(15) 0.0123(12) 0.0175(13) -0.0002(10) 0.0069(11) -0.0011(10)
F136 0.0249(9) 0.0160(8) 0.0286(8) 0.0048(6) 0.0171(7) 0.0035(6)
B201 0.0192(17) 0.0119(14) 0.0148(14) 0.0018(11) 0.0076(12) 0.0017(11)
C211 0.0169(14) 0.0145(13) 0.0128(12) 0.0036(10) 0.0039(10) 0.0033(10)
C212 0.0174(15) 0.0164(13) 0.0160(12) 0.0027(10) 0.0049(11) -0.0024(10)
F212 0.0318(9) 0.0141(8) 0.0259(8) -0.0052(6) 0.0140(7) -0.0016(6)
C213 0.0234(16) 0.0265(15) 0.0204(14) -0.0005(12) 0.0100(12) 0.0060(12)
F213 0.0411(11) 0.0299(10) 0.0399(10) -0.0070(8) 0.0244(8) 0.0060(8)
C214 0.0231(17) 0.0331(17) 0.0300(16) 0.0064(13) 0.0181(13) 0.0017(12)
F214 0.0425(12) 0.0495(12) 0.0600(12) 0.0014(10) 0.0405(10) -0.0045(9)
C215 0.0277(17) 0.0227(15) 0.0329(16) 0.0052(13) 0.0139(13) -0.0054(12)
F215 0.0564(13) 0.0259(10) 0.0668(13) 0.0030(9) 0.0390(11) -0.0165(9)
C216 0.0235(16) 0.0146(13) 0.0205(13) 0.0020(11) 0.0105(12) 0.0022(11)
F216 0.0392(10) 0.0101(8) 0.0342(9) 0.0009(7) 0.0193(8) -0.0002(7)
C221 0.0201(15) 0.0133(13) 0.0154(13) 0.0027(10) 0.0103(11) 0.0001(10)
C222 0.0227(16) 0.0144(13) 0.0211(13) 0.0022(11) 0.0103(11) 0.0010(11)
F222 0.0219(9) 0.0184(8) 0.0256(8) -0.0011(6) 0.0034(7) 0.0012(6)
C223 0.0302(18) 0.0189(14) 0.0230(14) -0.0050(11) 0.0071(12) -0.0040(12)
F223 0.0419(11) 0.0278(10) 0.0379(10) -0.0165(8) 0.0033(8) -0.0044(8)
C224 0.0434(19) 0.0143(14) 0.0276(15) -0.0041(11) 0.0162(14) 0.0029(12)
F224 0.0611(13) 0.0214(9) 0.0419(10) -0.0142(8) 0.0157(9) 0.0084(8)
C225 0.0325(18) 0.0168(14) 0.0268(15) 0.0037(12) 0.0147(13) 0.0101(12)
F225 0.0420(11) 0.0282(10) 0.0386(10) -0.0032(8) 0.0126(8) 0.0187(8)
C226 0.0253(16) 0.0178(14) 0.0172(13) 0.0017(11) 0.0074(11) 0.0023(11)
F226 0.0223(9) 0.0270(9) 0.0269(8) -0.0020(7) 0.0075(7) 0.0061(7)
C231 0.0164(14) 0.0167(13) 0.0166(12) -0.0007(10) 0.0073(10) 0.0028(10)
C232 0.0181(15) 0.0205(14) 0.0190(13) 0.0007(11) 0.0084(11) 0.0016(11)
F232 0.0339(10) 0.0151(8) 0.0230(8) -0.0005(6) 0.0072(7) -0.0035(7)
C233 0.0197(16) 0.0263(15) 0.0244(14) -0.0100(12) 0.0102(12) -0.0042(12)
F233 0.0297(10) 0.0337(10) 0.0393(10) -0.0146(8) 0.0056(8) -0.0131(8)
C234 0.0177(16) 0.0407(18) 0.0192(14) -0.0061(13) 0.0003(12) 0.0032(13)
F234 0.0343(11) 0.0603(13) 0.0288(9) -0.0110(9) -0.0104(8) 0.0062(9)
C235 0.0246(17) 0.0330(17) 0.0178(13) 0.0059(12) 0.0044(12) 0.0147(13)
F235 0.0479(12) 0.0428(11) 0.0248(9) 0.0125(8) -0.0011(8) 0.0176(9)
C236 0.0208(15) 0.0183(14) 0.0208(13) -0.0025(11) 0.0103(11) 0.0016(11)
F236 0.0326(10) 0.0172(8) 0.0234(8) 0.0052(6) 0.0088(7) 0.0036(7)

loop_
_atom_type_symbol
_atom_type_description
_atom_type_scat_dispersion_real
_atom_type_scat_dispersion_imag
_atom_type_scat_source
C C 0.0033 0.0016 'International Tables Vol C Tables 4.2.6.8 and 6.1.1.4'
H H 0 0 'International Tables Vol C Tables 4.2.6.8 and 6.1.1.4'
B B 0.0013 0.0007 'International Tables Vol C Tables 4.2.6.8 and 6.1.1.4'
N N 0.0061 0.0033 'International Tables Vol C Tables 4.2.6.8 and 6.1.1.4'
O O 0.0106 0.006 'International Tables Vol C Tables 4.2.6.8 and 6.1.1.4'
F F 0.0171 0.0103 'International Tables Vol C Tables 4.2.6.8 and 6.1.1.4'
Zn Zn 0.2839 1.4301 'International Tables Vol C Tables 4.2.6.8 and 6.1.1.4'

loop_
_geom_angle_atom_site_label_1
_geom_angle_atom_site_label_2
_geom_angle_atom_site_label_3
_geom_angle
O21 Zn1 O7 104.73(7)
O21 Zn1 O4 95.64(7)
O7 Zn1 O4 74.23(6)
O21 Zn1 O13 144.29(8)
O7 Zn1 O13 101.57(6)
O4 Zn1 O13 114.62(7)
O21 Zn1 N10 83.50(8)
O7 Zn1 N10 79.17(7)
O4 Zn1 N10 152.25(7)
O13 Zn1 N10 78.16(7)
O21 Zn1 O1 98.63(7)
O7 Zn1 O1 142.18(7)
O4 Zn1 O1 74.24(7)
O13 Zn1 O1 73.60(6)
N10 Zn1 O1 133.42(7)
C15 O1 C2 113.9(2)
C15 O1 Zn1 112.66(14)
C2 O1 Zn1 109.59(14)
O1 C2 C3 110.1(2)
O1 C2 H2A 109.6
C3 C2 H2A 109.6
O1 C2 H2B 109.6
C3 C2 H2B 109.6
H2A C2 H2B 108.2
O4 C3 C2 104.8(2)
O4 C3 H3A 110.8
C2 C3 H3A 110.8
O4 C3 H3B 110.8
C2 C3 H3B 110.8
H3A C3 H3B 108.9
C3 O4 C5 115.0(2)
C3 O4 Zn1 118.66(15)
C5 O4 Zn1 116.03(15)
O4 C5 C6 105.5(2)
O4 C5 H5A 110.6
C6 C5 H5A 110.6
O4 C5 H5B 110.6
C6 C5 H5B 110.6
H5A C5 H5B 108.8
O7 C6 C5 106.6(2)
O7 C6 H6A 110.4
C5 C6 H6A 110.4
O7 C6 H6B 110.4
C5 C6 H6B 110.4
H6A C6 H6B 108.6
C8 O7 C6 113.39(19)
C8 O7 Zn1 109.68(14)
C6 O7 Zn1 112.89(14)
O7 C8 C9 106.1(2)
O7 C8 H8A 110.5
C9 C8 H8A 110.5
O7 C8 H8B 110.5
C9 C8 H8B 110.5
H8A C8 H8B 108.7
N10 C9 C8 111.0(2)
N10 C9 H9A 109.4
C8 C9 H9A 109.4
N10 C9 H9B 109.4
C8 C9 H9B 109.4
H9A C9 H9B 108
C23 N10 C11 112.9(2)
C23 N10 C9 111.0(2)
C11 N10 C9 110.50(19)
C23 N10 Zn1 106.98(14)
C11 N10 Zn1 107.76(15)
C9 N10 Zn1 107.45(16)
N10 C11 C12 110.2(2)
N10 C11 H11A 109.6
C12 C11 H11A 109.6
N10 C11 H11B 109.6
C12 C11 H11B 109.6
H11A C11 H11B 108.1
O13 C12 C11 109.5(2)
O13 C12 H12A 109.8
C11 C12 H12A 109.8
O13 C12 H12B 109.8
C11 C12 H12B 109.8
H12A C12 H12B 108.2
C14 O13 C12 113.8(2)
C14 O13 Zn1 114.09(15)
C12 O13 Zn1 113.46(15)
O13 C14 C15 105.9(2)
O13 C14 H14A 110.6
C15 C14 H14A 110.6
O13 C14 H14B 110.6
C15 C14 H14B 110.6
H14A C14 H14B 108.7
O1 C15 C14 106.0(2)
O1 C15 H15A 110.5
C14 C15 H15A 110.5
O1 C15 H15B 110.5
C14 C15 H15B 110.5
H15A C15 H15B 108.7
C22 O21 Zn1 116.74(15)
O21 C22 C28 109.2(2)
O21 C22 C24 108.3(2)
C28 C22 C24 109.4(2)
O21 C22 C23 114.4(2)
C28 C22 C23 109.5(2)
C24 C22 C23 106.0(2)
N10 C23 C22 112.5(2)
N10 C23 H23A 109.1
C22 C23 H23A 109.1
N10 C23 H23B 109.1
C22 C23 H23B 109.1
H23A C23 H23B 107.8
F27 C24 F25 106.5(2)
F27 C24 F26 106.9(2)
F25 C24 F26 106.5(2)
F27 C24 C22 113.5(2)
F25 C24 C22 110.1(2)
F26 C24 C22 112.9(2)
F29 C28 F30 107.3(2)
F29 C28 F31 107.0(3)
F30 C28 F31 106.5(3)
F29 C28 C22 113.1(3)
F30 C28 C22 112.9(2)
F31 C28 C22 109.6(2)
C121 B101 N101 107.58(19)
C121 B101 C111 113.5(2)
N101 B101 C111 111.86(19)
C121 B101 C131 114.0(2)
N101 B101 C131 107.1(2)
C111 B101 C131 102.69(18)
B201 N101 B101 134.3(2)
B201 N101 H10A 103.6
B101 N101 H10A 103.6
B201 N101 H10B 103.6
B101 N101 H10B 103.6
H10A N101 H10B 105.3
C112 C111 C116 112.3(2)
C112 C111 B101 121.4(2)
C116 C111 B101 125.8(2)
F112 C112 C113 115.0(2)
F112 C112 C111 119.8(2)
C113 C112 C111 125.2(2)
F113 C113 C112 120.7(2)
F113 C113 C114 120.0(2)
C112 C113 C114 119.3(2)
F114 C114 C115 120.9(2)
F114 C114 C113 120.6(2)
C115 C114 C113 118.5(2)
F115 C115 C114 119.7(2)
F115 C115 C116 120.1(2)
C114 C115 C116 120.2(2)
F116 C116 C115 114.5(2)
F116 C116 C111 121.4(2)
C115 C116 C111 124.1(2)
C126 C121 C122 112.0(2)
C126 C121 B101 124.6(2)
C122 C121 B101 123.3(2)
F122 C122 C123 114.4(2)
F122 C122 C121 120.6(2)
C123 C122 C121 125.0(2)
F123 C123 C122 120.8(2)
F123 C123 C124 119.5(2)
C122 C123 C124 119.7(2)
F124 C124 C125 120.9(2)
F124 C124 C123 120.6(2)
C125 C124 C123 118.6(2)
F125 C125 C124 119.5(2)
F125 C125 C126 120.7(2)
C124 C125 C126 119.8(2)
F126 C126 C125 115.2(2)
F126 C126 C121 120.0(2)
C125 C126 C121 124.9(2)
C136 C131 C132 112.8(2)
C136 C131 B101 128.0(2)
C132 C131 B101 118.9(2)
F132 C132 C133 115.8(2)
F132 C132 C131 119.7(2)
C133 C132 C131 124.5(2)
F133 C133 C134 119.5(2)
F133 C133 C132 120.6(2)
C134 C133 C132 119.9(2)
F134 C134 C133 120.2(2)
F134 C134 C135 121.0(2)
C133 C134 C135 118.8(2)
F135 C135 C134 119.9(2)
F135 C135 C136 120.8(2)
C134 C135 C136 119.3(2)
F136 C136 C131 121.1(2)
F136 C136 C135 114.2(2)
C131 C136 C135 124.7(2)
N101 B201 C221 109.47(19)
N101 B201 C231 112.7(2)
C221 B201 C231 114.3(2)
N101 B201 C211 105.30(19)
C221 B201 C211 111.5(2)
C231 B201 C211 103.08(19)
C216 C211 C212 112.1(2)
C216 C211 B201 127.9(2)
C212 C211 B201 120.0(2)
F212 C212 C213 115.9(2)
F212 C212 C211 118.8(2)
C213 C212 C211 125.3(2)
F213 C213 C214 119.8(3)
F213 C213 C212 120.7(2)
C214 C213 C212 119.5(3)
F214 C214 C213 121.0(3)
F214 C214 C215 120.5(3)
C213 C214 C215 118.6(3)
F215 C215 C216 120.2(3)
F215 C215 C214 119.8(3)
C216 C215 C214 120.0(3)
F216 C216 C215 114.3(2)
F216 C216 C211 121.1(2)
C215 C216 C211 124.5(2)
C222 C221 C226 113.0(2)
C222 C221 B201 119.5(2)
C226 C221 B201 127.4(2)
F222 C222 C223 115.8(2)
F222 C222 C221 119.4(2)
C223 C222 C221 124.7(2)
F223 C223 C224 119.9(2)
F223 C223 C222 120.8(2)
C224 C223 C222 119.3(2)
F224 C224 C225 120.8(3)
F224 C224 C223 120.4(3)
C225 C224 C223 118.8(2)
F225 C225 C224 119.9(2)
F225 C225 C226 120.4(2)
C224 C225 C226 119.6(3)
F226 C226 C225 114.4(2)
F226 C226 C221 121.3(2)
C225 C226 C221 124.3(2)
C232 C231 C236 112.4(2)
C232 C231 B201 128.4(2)
C236 C231 B201 118.6(2)
F232 C232 C233 115.3(2)
F232 C232 C231 120.1(2)
C233 C232 C231 124.6(2)
F233 C233 C234 120.0(2)
F233 C233 C232 120.4(2)
C234 C233 C232 119.6(3)
F234 C234 C235 120.7(3)
F234 C234 C233 120.5(3)
C235 C234 C233 118.8(2)
F235 C235 C236 120.5(3)
F235 C235 C234 119.7(2)
C236 C235 C234 119.7(2)
F236 C236 C235 116.5(2)
F236 C236 C231 118.7(2)
C235 C236 C231 124.8(2)

loop_
_geom_bond_atom_site_label_1
_geom_bond_atom_site_label_2
_geom_bond_distance
Zn1 O21 1.9192(18)
Zn1 O7 2.1595(17)
Zn1 O4 2.1630(18)
Zn1 O13 2.1906(17)
Zn1 N10 2.210(2)
Zn1 O1 2.2233(18)
O1 C15 1.436(3)
O1 C2 1.441(3)
C2 C3 1.510(4)
C2 H2A 0.99
C2 H2B 0.99
C3 O4 1.443(3)
C3 H3A 0.99
C3 H3B 0.99
O4 C5 1.443(3)
C5 C6 1.498(4)
C5 H5A 0.99
C5 H5B 0.99
C6 O7 1.448(3)
C6 H6A 0.99
C6 H6B 0.99
O7 C8 1.447(3)
C8 C9 1.512(4)
C8 H8A 0.99
C8 H8B 0.99
C9 N10 1.492(3)
C9 H9A 0.99
C9 H9B 0.99
N10 C23 1.480(3)
N10 C11 1.491(3)
C11 C12 1.513(4)
C11 H11A 0.99
C11 H11B 0.99
C12 O13 1.447(3)
C12 H12A 0.99
C12 H12B 0.99
O13 C14 1.446(3)
C14 C15 1.498(4)
C14 H14A 0.99
C14 H14B 0.99
C15 H15A 0.99
C15 H15B 0.99
O21 C22 1.368(3)
C22 C28 1.534(4)
C22 C24 1.541(4)
C22 C23 1.580(3)
C23 H23A 0.99
C23 H23B 0.99
C24 F27 1.340(3)
C24 F25 1.342(3)
C24 F26 1.347(3)
C28 F29 1.339(4)
C28 F30 1.340(3)
C28 F31 1.351(3)
B101 C121 1.645(4)
B101 N101 1.649(3)
B101 C111 1.660(3)
B101 C131 1.681(4)
N101 B201 1.642(3)
N101 H10A 0.92
N101 H10B 0.92
C111 C112 1.391(4)
C111 C116 1.401(3)
C112 F112 1.359(3)
C112 C113 1.381(3)
C113 F113 1.344(3)
C113 C114 1.384(4)
C114 F114 1.340(3)
C114 C115 1.372(4)
C115 F115 1.355(3)
C115 C116 1.385(3)
C116 F116 1.355(3)
C121 C126 1.398(3)
C121 C122 1.403(3)
C122 F122 1.363(3)
C122 C123 1.376(4)
C123 F123 1.355(3)
C123 C124 1.378(4)
C124 F124 1.342(3)
C124 C125 1.376(4)
C125 F125 1.350(3)
C125 C126 1.379(4)
C126 F126 1.359(3)
C131 C136 1.391(4)
C131 C132 1.394(3)
C132 F132 1.356(3)
C132 C133 1.385(3)
C133 F133 1.357(3)
C133 C134 1.375(4)
C134 F134 1.349(3)
C134 C135 1.376(4)
C135 F135 1.344(3)
C135 C136 1.393(3)
C136 F136 1.360(3)
B201 C221 1.642(4)
B201 C231 1.659(4)
B201 C211 1.666(4)
C211 C216 1.399(3)
C211 C212 1.399(4)
C212 F212 1.364(3)
C212 C213 1.381(4)
C213 F213 1.351(3)
C213 C214 1.372(4)
C214 F214 1.343(3)
C214 C215 1.382(4)
C215 F215 1.348(3)
C215 C216 1.379(4)
C216 F216 1.360(3)
C221 C222 1.388(3)
C221 C226 1.389(4)
C222 F222 1.356(3)
C222 C223 1.383(4)
C223 F223 1.353(3)
C223 C224 1.380(4)
C224 F224 1.350(3)
C224 C225 1.372(4)
C225 F225 1.349(3)
C225 C226 1.387(4)
C226 F226 1.359(3)
C231 C232 1.393(4)
C231 C236 1.401(3)
C232 F232 1.362(3)
C232 C233 1.379(4)
C233 F233 1.352(3)
C233 C234 1.378(4)
C234 F234 1.344(3)
C234 C235 1.372(4)
C235 F235 1.353(3)
C235 C236 1.371(4)
C236 F236 1.365(3)

loop_
_geom_torsion_atom_site_label_1
_geom_torsion_atom_site_label_2
_geom_torsion_atom_site_label_3
_geom_torsion_atom_site_label_4
_geom_torsion
O21 Zn1 O1 C15 -161.89(18)
O7 Zn1 O1 C15 70.2(2)
O4 Zn1 O1 C15 104.65(18)
O13 Zn1 O1 C15 -17.65(17)
N10 Zn1 O1 C15 -72.7(2)
O21 Zn1 O1 C2 70.16(17)
O7 Zn1 O1 C2 -57.8(2)
O4 Zn1 O1 C2 -23.30(16)
O13 Zn1 O1 C2 -145.60(18)
N10 Zn1 O1 C2 159.36(16)
C15 O1 C2 C3 -79.1(3)
Zn1 O1 C2 C3 48.1(2)
O1 C2 C3 O4 -50.4(3)
C2 C3 O4 C5 174.1(2)
C2 C3 O4 Zn1 30.4(2)
O21 Zn1 O4 C3 -102.56(17)
O7 Zn1 O4 C3 153.69(18)
O13 Zn1 O4 C3 57.96(18)
N10 Zn1 O4 C3 170.69(17)
O1 Zn1 O4 C3 -5.16(16)
O21 Zn1 O4 C5 114.08(16)
O7 Zn1 O4 C5 10.33(16)
O13 Zn1 O4 C5 -85.40(17)
N10 Zn1 O4 C5 27.3(2)
O1 Zn1 O4 C5 -148.52(17)
C3 O4 C5 C6 178.0(2)
Zn1 O4 C5 C6 -37.3(2)
O4 C5 C6 O7 52.9(3)
C5 C6 O7 C8 -172.5(2)
C5 C6 O7 Zn1 -47.0(2)
O21 Zn1 O7 C8 56.49(15)
O4 Zn1 O7 C8 148.28(15)
O13 Zn1 O7 C8 -99.13(15)
N10 Zn1 O7 C8 -23.75(14)
O1 Zn1 O7 C8 -177.22(14)
O21 Zn1 O7 C6 -70.99(17)
O4 Zn1 O7 C6 20.80(16)
O13 Zn1 O7 C6 133.39(16)
N10 Zn1 O7 C6 -151.23(17)
O1 Zn1 O7 C6 55.3(2)
C6 O7 C8 C9 176.0(2)
Zn1 O7 C8 C9 48.8(2)
O7 C8 C9 N10 -56.8(3)
C8 C9 N10 C23 -81.3(3)
C8 C9 N10 C11 152.7(2)
C8 C9 N10 Zn1 35.4(2)
O21 Zn1 N10 C23 6.24(15)
O7 Zn1 N10 C23 112.65(16)
O4 Zn1 N10 C23 96.0(2)
O13 Zn1 N10 C23 -142.95(16)
O1 Zn1 N10 C23 -89.50(17)
O21 Zn1 N10 C11 127.91(16)
O7 Zn1 N10 C11 -125.69(16)
O4 Zn1 N10 C11 -142.34(16)
O13 Zn1 N10 C11 -21.29(15)
O1 Zn1 N10 C11 32.16(19)
O21 Zn1 N10 C9 -113.01(16)
O7 Zn1 N10 C9 -6.61(15)
O4 Zn1 N10 C9 -23.3(2)
O13 Zn1 N10 C9 97.80(15)
O1 Zn1 N10 C9 151.24(14)
C23 N10 C11 C12 162.5(2)
C9 N10 C11 C12 -72.5(3)
Zn1 N10 C11 C12 44.6(2)
N10 C11 C12 O13 -50.4(3)
C11 C12 O13 C14 -102.1(3)
C11 C12 O13 Zn1 30.6(3)
O21 Zn1 O13 C14 66.7(2)
O7 Zn1 O13 C14 -156.49(18)
O4 Zn1 O13 C14 -78.69(19)
N10 Zn1 O13 C14 127.33(19)
O1 Zn1 O13 C14 -15.20(18)
O21 Zn1 O13 C12 -65.9(2)
O7 Zn1 O13 C12 70.95(18)
O4 Zn1 O13 C12 148.74(17)
N10 Zn1 O13 C12 -5.23(17)
O1 Zn1 O13 C12 -147.77(19)
C12 O13 C14 C15 175.9(2)
Zn1 O13 C14 C15 43.6(3)
C2 O1 C15 C14 171.3(2)
Zn1 O1 C15 C14 45.7(2)
O13 C14 C15 O1 -56.9(3)
O7 Zn1 O21 C22 -96.52(17)
O4 Zn1 O21 C22 -171.66(17)
O13 Zn1 O21 C22 39.6(2)
N10 Zn1 O21 C22 -19.55(17)
O1 Zn1 O21 C22 113.48(17)
Zn1 O21 C22 C28 -94.9(2)
Zn1 O21 C22 C24 146.15(17)
Zn1 O21 C22 C23 28.2(3)
C11 N10 C23 C22 -112.6(2)
C9 N10 C23 C22 122.7(2)
Zn1 N10 C23 C22 5.8(2)
O21 C22 C23 N10 -21.4(3)
C28 C22 C23 N10 101.5(3)
C24 C22 C23 N10 -140.6(2)
O21 C22 C24 F27 64.6(3)
C28 C22 C24 F27 -54.3(3)
C23 C22 C24 F27 -172.2(2)
O21 C22 C24 F25 -54.7(3)
C28 C22 C24 F25 -173.6(2)
C23 C22 C24 F25 68.5(3)
O21 C22 C24 F26 -173.5(2)
C28 C22 C24 F26 67.6(3)
C23 C22 C24 F26 -50.3(3)
O21 C22 C28 F29 -172.5(2)
C24 C22 C28 F29 -54.2(3)
C23 C22 C28 F29 61.5(3)
O21 C22 C28 F30 -50.4(3)
C24 C22 C28 F30 68.0(3)
C23 C22 C28 F30 -176.3(2)
O21 C22 C28 F31 68.2(3)
C24 C22 C28 F31 -173.5(2)
C23 C22 C28 F31 -57.8(3)
C121 B101 N101 B201 -36.9(3)
C111 B101 N101 B201 88.3(3)
C131 B101 N101 B201 -159.9(2)
C121 B101 C111 C112 164.0(2)
N101 B101 C111 C112 42.0(3)
C131 B101 C111 C112 -72.5(3)
C121 B101 C111 C116 -24.5(3)
N101 B101 C111 C116 -146.4(2)
C131 B101 C111 C116 99.0(3)
C116 C111 C112 F112 -172.5(2)
B101 C111 C112 F112 0.1(3)
C116 C111 C112 C113 6.9(4)
B101 C111 C112 C113 179.5(2)
F112 C112 C113 F113 -2.4(3)
C111 C112 C113 F113 178.1(2)
F112 C112 C113 C114 176.2(2)
C111 C112 C113 C114 -3.2(4)
F113 C113 C114 F114 -1.6(4)
C112 C113 C114 F114 179.8(2)
F113 C113 C114 C115 177.2(2)
C112 C113 C114 C115 -1.5(4)
F114 C114 C115 F115 1.3(4)
C113 C114 C115 F115 -177.5(2)
F114 C114 C115 C116 -179.5(2)
C113 C114 C115 C116 1.7(4)
F115 C115 C116 F116 2.3(3)
C114 C115 C116 F116 -176.9(2)
F115 C115 C116 C111 -178.2(2)
C114 C115 C116 C111 2.6(4)
C112 C111 C116 F116 172.9(2)
B101 C111 C116 F116 0.7(4)
C112 C111 C116 C115 -6.6(3)
B101 C111 C116 C115 -178.8(2)
N101 B101 C121 C126 -93.1(3)
C111 B101 C121 C126 142.6(2)
C131 B101 C121 C126 25.5(3)
N101 B101 C121 C122 85.0(3)
C111 B101 C121 C122 -39.3(3)
C131 B101 C121 C122 -156.4(2)
C126 C121 C122 F122 -176.5(2)
B101 C121 C122 F122 5.2(4)
C126 C121 C122 C123 2.0(4)
B101 C121 C122 C123 -176.4(2)
F122 C122 C123 F123 -1.3(3)
C121 C122 C123 F123 -179.8(2)
F122 C122 C123 C124 177.9(2)
C121 C122 C123 C124 -0.6(4)
F123 C123 C124 F124 -1.1(4)
C122 C123 C124 F124 179.7(2)
F123 C123 C124 C125 179.1(2)
C122 C123 C124 C125 0.0(4)
F124 C124 C125 F125 0.0(4)
C123 C124 C125 F125 179.8(2)
F124 C124 C125 C126 179.4(2)
C123 C124 C125 C126 -0.8(4)
F125 C125 C126 F126 1.9(3)
C124 C125 C126 F126 -177.5(2)
F125 C125 C126 C121 -178.1(2)
C124 C125 C126 C121 2.5(4)
C122 C121 C126 F126 177.1(2)
B101 C121 C126 F126 -4.7(4)
C122 C121 C126 C125 -2.9(4)
B101 C121 C126 C125 175.4(2)
C121 B101 C131 C136 -138.1(2)
N101 B101 C131 C136 -19.2(3)
C111 B101 C131 C136 98.8(3)
C121 B101 C131 C132 49.2(3)
N101 B101 C131 C132 168.1(2)
C111 B101 C131 C132 -74.0(3)
C136 C131 C132 F132 -178.0(2)
B101 C131 C132 F132 -4.2(3)
C136 C131 C132 C133 2.1(4)
B101 C131 C132 C133 175.9(2)
F132 C132 C133 F133 -2.0(3)
C131 C132 C133 F133 178.0(2)
F132 C132 C133 C134 177.7(2)
C131 C132 C133 C134 -2.3(4)
F133 C133 C134 F134 1.1(4)
C132 C133 C134 F134 -178.6(2)
F133 C133 C134 C135 -179.8(2)
C132 C133 C134 C135 0.5(4)
F134 C134 C135 F135 -0.8(4)
C133 C134 C135 F135 -179.9(2)
F134 C134 C135 C136 -179.7(2)
C133 C134 C135 C136 1.2(4)
C132 C131 C136 F136 179.5(2)
B101 C131 C136 F136 6.4(4)
C132 C131 C136 C135 -0.2(4)
B101 C131 C136 C135 -173.3(2)
F135 C135 C136 F136 0.0(3)
C134 C135 C136 F136 178.9(2)
F135 C135 C136 C131 179.7(2)
C134 C135 C136 C131 -1.4(4)
B101 N101 B201 C221 -43.3(3)
B101 N101 B201 C231 85.1(3)
B101 N101 B201 C211 -163.3(2)
N101 B201 C211 C216 128.0(2)
C221 B201 C211 C216 9.3(3)
C231 B201 C211 C216 -113.7(3)
N101 B201 C211 C212 -54.7(3)
C221 B201 C211 C212 -173.3(2)
C231 B201 C211 C212 63.6(3)
C216 C211 C212 F212 178.7(2)
B201 C211 C212 F212 1.0(3)
C216 C211 C212 C213 -1.9(4)
B201 C211 C212 C213 -179.7(2)
F212 C212 C213 F213 0.8(4)
C211 C212 C213 F213 -178.6(2)
F212 C212 C213 C214 179.9(2)
C211 C212 C213 C214 0.5(4)
F213 C213 C214 F214 -1.5(4)
C212 C213 C214 F214 179.4(2)
F213 C213 C214 C215 179.6(2)
C212 C213 C214 C215 0.6(4)
F214 C214 C215 F215 0.1(4)
C213 C214 C215 F215 178.9(3)
F214 C214 C215 C216 -178.8(3)
C213 C214 C215 C216 0.0(4)
F215 C215 C216 F216 -1.4(4)
C214 C215 C216 F216 177.5(2)
F215 C215 C216 C211 179.4(2)
C214 C215 C216 C211 -1.8(4)
C212 C211 C216 F216 -176.7(2)
B201 C211 C216 F216 0.8(4)
C212 C211 C216 C215 2.6(4)
B201 C211 C216 C215 -179.9(2)
N101 B201 C221 C222 -60.7(3)
C231 B201 C221 C222 171.9(2)
C211 B201 C221 C222 55.5(3)
N101 B201 C221 C226 122.6(3)
C231 B201 C221 C226 -4.9(4)
C211 B201 C221 C226 -121.3(3)
C226 C221 C222 F222 178.8(2)
B201 C221 C222 F222 1.6(4)
C226 C221 C222 C223 2.2(4)
B201 C221 C222 C223 -175.0(2)
F222 C222 C223 F223 1.9(4)
C221 C222 C223 F223 178.6(2)
F222 C222 C223 C224 -176.0(2)
C221 C222 C223 C224 0.7(4)
F223 C223 C224 F224 0.9(4)
C222 C223 C224 F224 178.9(2)
F223 C223 C224 C225 -179.8(2)
C222 C223 C224 C225 -1.9(4)
F224 C224 C225 F225 1.8(4)
C223 C224 C225 F225 -177.4(3)
F224 C224 C225 C226 179.3(3)
C223 C224 C225 C226 0.1(4)
F225 C225 C226 F226 2.6(4)
C224 C225 C226 F226 -174.9(2)
F225 C225 C226 C221 -179.3(2)
C224 C225 C226 C221 3.2(4)
C222 C221 C226 F226 173.8(2)
B201 C221 C226 F226 -9.3(4)
C222 C221 C226 C225 -4.2(4)
B201 C221 C226 C225 172.8(3)
N101 B201 C231 C232 6.8(4)
C221 B201 C231 C232 132.7(3)
C211 B201 C231 C232 -106.2(3)
N101 B201 C231 C236 177.9(2)
C221 B201 C231 C236 -56.2(3)
C211 B201 C231 C236 64.9(3)
C236 C231 C232 F232 -174.8(2)
B201 C231 C232 F232 -3.2(4)
C236 C231 C232 C233 2.8(4)
B201 C231 C232 C233 174.4(3)
F232 C232 C233 F233 -3.2(4)
C231 C232 C233 F233 179.1(3)
F232 C232 C233 C234 175.7(2)
C231 C232 C233 C234 -2.0(4)
F233 C233 C234 F234 0.2(4)
C232 C233 C234 F234 -178.7(2)
F233 C233 C234 C235 178.5(3)
C232 C233 C234 C235 -0.4(4)
F234 C234 C235 F235 0.2(4)
C233 C234 C235 F235 -178.1(2)
F234 C234 C235 C236 180.0(3)
C233 C234 C235 C236 1.7(4)
F235 C235 C236 F236 0.8(4)
C234 C235 C236 F236 -179.0(3)
F235 C235 C236 C231 179.1(2)
C234 C235 C236 C231 -0.7(4)
C232 C231 C236 F236 176.8(2)
B201 C231 C236 F236 4.3(4)
C232 C231 C236 C235 -1.5(4)
B201 C231 C236 C235 -173.9(3)
